data_4307979
loop_
_publ_author_name
'Sumito Ishizu'
'Hiroyasu Sugiyama'
'Brian K. Breedlove'
'Kazuko Matsumoto'

_publ_section_title
;
C-H Cleavage and Double Alkyl Additions to the Disulfido Ligand in
Dicyanido-Bridged Ru2S2 Complexes
;
_journal_name_full 'Inorganic Chemistry'
_journal_page_first 3726
_journal_page_last 3735
_journal_paper_doi 10.1021/ic062460k
_journal_volume 46
_journal_year 2007
_chemical_formula_sum 'C24 H44 Cl2 F6 N2 O18 P4 Ru2 S4'
_chemical_formula_weight 1287.77
_chemical_name_systematic
;
?
;
_space_group_IT_number 2
_symmetry_cell_setting triclinic
_symmetry_space_group_name_Hall '-P 1'
_symmetry_space_group_name_H-M 'P -1'
_atom_sites_solution_hydrogens geom
_atom_sites_solution_primary direct
_atom_sites_solution_secondary difmap
_audit_creation_method SHELXL-97
_cell_angle_alpha 105.010(10)
_cell_angle_beta 93.850(10)
_cell_angle_gamma 103.128(10)
_cell_formula_units_Z 2
_cell_length_a 12.856(7)
_cell_length_b 14.168(8)
_cell_length_c 14.389(8)
_cell_measurement_reflns_used 'reflections from 45 data frames'
_cell_measurement_temperature 293(2)
_cell_volume 2443(2)
_computing_cell_refinement 'Bruker SMART'
_computing_data_collection 'Bruker SMART'
_computing_data_reduction 'Bruker SAINT'
_computing_molecular_graphics 'Bruker SHELXTL'
_computing_publication_material 'Bruker SHELXTL'
_computing_structure_refinement 'SHELXL-97 (Sheldrick, 1997)'
_computing_structure_solution 'SHELXS-97 (Sheldrick, 1990)'
_diffrn_ambient_temperature 293(2)
_diffrn_measured_fraction_theta_full 0.921
_diffrn_measured_fraction_theta_max 0.921
_diffrn_measurement_device_type 'CCD area detector'
_diffrn_measurement_method 'phi and omega scans'
_diffrn_radiation_monochromator graphite
_diffrn_radiation_source 'fine-focus sealed tube'
_diffrn_radiation_type MoK\a
_diffrn_radiation_wavelength 0.71073
_diffrn_reflns_av_R_equivalents 0.0570
_diffrn_reflns_av_sigmaI/netI 0.1780
_diffrn_reflns_limit_h_max 16
_diffrn_reflns_limit_h_min -16
_diffrn_reflns_limit_k_max 18
_diffrn_reflns_limit_k_min -13
_diffrn_reflns_limit_l_max 13
_diffrn_reflns_limit_l_min -18
_diffrn_reflns_number 14944
_diffrn_reflns_theta_full 27.61
_diffrn_reflns_theta_max 27.61
_diffrn_reflns_theta_min 1.48
_diffrn_standards_number '50 standard frames at start and end'
_exptl_absorpt_coefficient_mu 1.117
_exptl_absorpt_correction_type multi-scan
_exptl_absorpt_process_details 'Blessing,R., Acta Cryst. (1995) A51 33-38.'
_exptl_crystal_colour green
_exptl_crystal_density_diffrn 1.751
_exptl_crystal_density_method 'not measured'
_exptl_crystal_F_000 1292
_refine_diff_density_max 1.358
_refine_diff_density_min -1.291
_refine_diff_density_rms 0.161
_refine_ls_extinction_method none
_refine_ls_goodness_of_fit_ref 1.025
_refine_ls_hydrogen_treatment mixed
_refine_ls_matrix_type full
_refine_ls_number_parameters 491
_refine_ls_number_reflns 10463
_refine_ls_number_restraints 0
_refine_ls_restrained_S_all 1.025
_refine_ls_R_factor_all 0.2047
_refine_ls_R_factor_gt 0.0867
_refine_ls_shift/su_max 3.863
_refine_ls_shift/su_mean 0.102
_refine_ls_structure_factor_coef Fsqd
_refine_ls_weighting_details 'calc w=1/[\s^2^(Fo^2^)+(0.1163P)^2^+0.0000P] where P=(Fo^2^+2Fc^2^)/3'
_refine_ls_weighting_scheme calc
_refine_ls_wR_factor_gt 0.1989
_refine_ls_wR_factor_ref 0.2556
_reflns_number_gt 4684
_reflns_number_total 10463
_reflns_threshold_expression >2sigma(I)
_cod_data_source_file ic062460ksi20070204_124206_01.cif
_cod_data_source_block complex4Cl
_cod_depositor_comments
;
The following automatic conversions were performed:
'_symmetry_cell_setting' value 'Triclinic' changed to 'triclinic'
according to '/home/saulius/struct/CIF-dictionaries/cif_core.dic'
dictionary named 'cif_core.dic' version 2.4.1 from 2010-06-29.

Automatic conversion script
Id: cif_fix_enum 1527 2010-12-29 10:47:43Z saulius 
;
_cod_database_code 4307979

loop_
_symmetry_equiv_pos_as_xyz
'x, y, z'
'-x, -y, -z'

loop_
_atom_site_label
_atom_site_type_symbol
_atom_site_fract_x
_atom_site_fract_y
_atom_site_fract_z
_atom_site_U_iso_or_equiv
_atom_site_adp_type
_atom_site_occupancy
_atom_site_symmetry_multiplicity
_atom_site_calc_flag
_atom_site_refinement_flags
_atom_site_disorder_assembly
_atom_site_disorder_group
C7 C 0.6851(12) 0.4256(14) 0.5610(11) 0.086(5) Uani 1 1 d . . .
H7A H 0.6478 0.4705 0.5986 0.130 Uiso 1 1 calc R . .
H7B H 0.6896 0.3734 0.5913 0.130 Uiso 1 1 calc R . .
H7C H 0.6466 0.3957 0.4967 0.130 Uiso 1 1 calc R . .
Ru1 Ru 0.58460(7) 0.33081(7) 0.19472(6) 0.0355(3) Uani 1 1 d . . .
Ru2 Ru 0.75044(7) 0.55122(7) 0.35991(6) 0.0372(3) Uani 1 1 d . . .
Cl1 Cl 0.7414(2) 0.3682(2) 0.3204(2) 0.0430(7) Uani 1 1 d . . .
Cl2 Cl 0.6845(2) 0.4991(2) 0.1811(2) 0.0460(7) Uani 1 1 d . . .
P4 P 0.7631(3) 0.7174(2) 0.3832(2) 0.0517(9) Uani 1 1 d . . .
P1 P 0.5078(3) 0.1783(2) 0.2145(2) 0.0474(8) Uani 1 1 d . . .
S1 S 0.4915(2) 0.4032(2) 0.3014(2) 0.0444(8) Uani 1 1 d . . .
P3 P 0.8137(3) 0.5767(3) 0.5175(2) 0.0502(9) Uani 1 1 d . . .
P2 P 0.4498(3) 0.3041(3) 0.0746(2) 0.0489(9) Uani 1 1 d . . .
S2 S 0.5835(2) 0.5282(2) 0.3928(2) 0.0442(8) Uani 1 1 d . . .
O4 O 0.3386(6) 0.2610(7) 0.1046(6) 0.058(2) Uani 1 1 d . . .
O8 O 0.7712(7) 0.6606(6) 0.5887(6) 0.057(2) Uani 1 1 d . . .
O10 O 0.8705(8) 0.7837(7) 0.4522(7) 0.081(3) Uani 1 1 d . . .
O11 O 0.6692(9) 0.7559(8) 0.4283(8) 0.086(3) Uani 1 1 d . . .
O3 O 0.4706(10) 0.0958(7) 0.1158(7) 0.102(4) Uani 1 1 d . . .
O6 O 0.4366(8) 0.3975(8) 0.0390(7) 0.075(3) Uani 1 1 d . . .
N1 N 0.6818(8) 0.2675(7) 0.0993(7) 0.048(3) Uani 1 1 d . . .
N2 N 0.9047(8) 0.5658(7) 0.3201(7) 0.048(3) Uani 1 1 d . . .
O7 O 0.7893(8) 0.4799(7) 0.5559(6) 0.072(3) Uani 1 1 d . . .
O2 O 0.4070(8) 0.1779(8) 0.2664(7) 0.082(3) Uani 1 1 d . . .
O1 O 0.5755(10) 0.1400(9) 0.2808(10) 0.108(4) Uani 1 1 d . . .
O12 O 0.7611(11) 0.7548(8) 0.2899(8) 0.093(4) Uani 1 1 d . . .
O5 O 0.4623(8) 0.2299(8) -0.0231(6) 0.084(3) Uani 1 1 d . . .
S3 S 0.6956(4) 0.2033(4) 0.7251(4) 0.0945(14) Uiso 1 1 d . . .
C14 C 0.9822(10) 0.5594(9) 0.2897(9) 0.047(3) Uani 1 1 d . . .
C13 C 0.7503(10) 0.2453(9) 0.0594(8) 0.045(3) Uani 1 1 d . . .
O9 O 0.9390(8) 0.5980(9) 0.5463(7) 0.094(4) Uani 1 1 d . . .
C22 C 1.0510(10) 0.4636(10) 0.1486(9) 0.052(3) Uani 1 1 d . . .
C19 C 1.0017(11) 0.3280(11) -0.0348(10) 0.064(4) Uani 1 1 d . . .
H19 H 0.9867 0.2819 -0.0962 0.077 Uiso 1 1 calc R . .
C21 C 1.1126(11) 0.4813(11) 0.0773(10) 0.061(4) Uani 1 1 d . . .
H21 H 1.1698 0.5386 0.0907 0.073 Uiso 1 1 calc R . .
C17 C 0.9660(10) 0.3802(10) 0.1279(9) 0.057(4) Uani 1 1 d . . .
H17 H 0.9258 0.3689 0.1771 0.068 Uiso 1 1 calc R . .
C18 C 0.9374(9) 0.3114(9) 0.0360(9) 0.048(3) Uani 1 1 d . . .
C15 C 0.8440(10) 0.2196(10) 0.0144(10) 0.058(4) Uani 1 1 d . . .
H15A H 0.8652 0.1683 0.0392 0.069 Uiso 1 1 calc R . .
H15B H 0.8242 0.1922 -0.0553 0.069 Uiso 1 1 calc R . .
C16 C 1.0765(10) 0.5404(12) 0.2469(10) 0.074(5) Uani 1 1 d . . .
H16A H 1.1203 0.6034 0.2407 0.089 Uiso 1 1 calc R . .
H16B H 1.1189 0.5170 0.2903 0.089 Uiso 1 1 calc R . .
C8 C 0.8023(12) 0.6907(13) 0.6933(9) 0.085(5) Uani 1 1 d . . .
H8A H 0.7831 0.6327 0.7172 0.128 Uiso 1 1 calc R . .
H8B H 0.7656 0.7400 0.7237 0.128 Uiso 1 1 calc R . .
H8C H 0.8788 0.7193 0.7079 0.128 Uiso 1 1 calc R . .
S4 S 0.9144(4) 0.0527(4) 0.2058(4) 0.0998(15) Uiso 1 1 d . . .
C20 C 1.0889(11) 0.4131(11) -0.0150(10) 0.061(4) Uani 1 1 d . . .
H20 H 1.1309 0.4240 -0.0632 0.073 Uiso 1 1 calc R . .
O13 O 0.6703(11) 0.2953(11) 0.7261(10) 0.122(4) Uiso 1 1 d . . .
C6 C 0.4073(13) 0.4834(12) 0.0989(12) 0.084(5) Uani 1 1 d . . .
H6A H 0.3625 0.4623 0.1443 0.127 Uiso 1 1 calc R . .
H6B H 0.3686 0.5120 0.0587 0.127 Uiso 1 1 calc R . .
H6C H 0.4713 0.5330 0.1336 0.127 Uiso 1 1 calc R . .
C4 C 0.2346(11) 0.2274(15) 0.0402(11) 0.100(6) Uani 1 1 d . . .
H4A H 0.2353 0.2688 -0.0031 0.149 Uiso 1 1 calc R . .
H4B H 0.1770 0.2333 0.0788 0.149 Uiso 1 1 calc R . .
H4C H 0.2239 0.1582 0.0033 0.149 Uiso 1 1 calc R . .
F3 F 0.8136(18) 0.2212(17) 0.5950(15) 0.239(9) Uiso 1 1 d . . .
O14 O 0.6011(16) 0.1243(15) 0.7254(13) 0.184(7) Uiso 1 1 d . . .
C3 C 0.397(2) 0.0021(15) 0.0985(15) 0.175(13) Uani 1 1 d . . .
H3A H 0.3627 -0.0007 0.1556 0.262 Uiso 1 1 calc R . .
H3B H 0.4334 -0.0507 0.0829 0.262 Uiso 1 1 calc R . .
H3C H 0.3427 -0.0068 0.0453 0.262 Uiso 1 1 calc R . .
F1 F 0.7620(14) 0.0754(14) 0.6000(12) 0.193(6) Uiso 1 1 d . . .
F2 F 0.651(2) 0.140(2) 0.5462(19) 0.280(12) Uiso 1 1 d . . .
C23 C 0.728(4) 0.152(3) 0.593(3) 0.210(16) Uiso 1 1 d . . .
C12 C 0.842(2) 0.7589(15) 0.2340(14) 0.147(10) Uani 1 1 d . . .
H12A H 0.9054 0.8079 0.2707 0.220 Uiso 1 1 calc R . .
H12B H 0.8206 0.7781 0.1778 0.220 Uiso 1 1 calc R . .
H12C H 0.8568 0.6938 0.2140 0.220 Uiso 1 1 calc R . .
C9 C 1.0222(12) 0.6779(13) 0.5547(12) 0.096(6) Uani 1 1 d . . .
H9A H 1.0489 0.6729 0.4934 0.145 Uiso 1 1 calc R . .
H9B H 1.0786 0.6792 0.6027 0.145 Uiso 1 1 calc R . .
H9C H 0.9986 0.7389 0.5742 0.145 Uiso 1 1 calc R . .
O17 O 0.9416(14) 0.1580(14) 0.2104(13) 0.170(6) Uiso 1 1 d . . .
F4 F 1.0049(18) -0.0810(19) 0.1277(16) 0.250(9) Uiso 1 1 d . . .
C1 C 0.6600(17) 0.0994(16) 0.2699(18) 0.152(10) Uani 1 1 d . . .
H1A H 0.6595 0.0672 0.2023 0.228 Uiso 1 1 calc R . .
H1B H 0.6554 0.0504 0.3056 0.228 Uiso 1 1 calc R . .
H1C H 0.7255 0.1516 0.2938 0.228 Uiso 1 1 calc R . .
C2 C 0.370(2) 0.130(2) 0.3344(16) 0.182(13) Uani 1 1 d . . .
H2A H 0.3753 0.0610 0.3144 0.273 Uiso 1 1 calc R . .
H2B H 0.2966 0.1309 0.3399 0.273 Uiso 1 1 calc R . .
H2C H 0.4136 0.1638 0.3962 0.273 Uiso 1 1 calc R . .
C10 C 0.8992(17) 0.8897(12) 0.4822(15) 0.130(8) Uani 1 1 d . . .
H10A H 0.8529 0.9145 0.4445 0.194 Uiso 1 1 calc R . .
H10B H 0.9727 0.9142 0.4731 0.194 Uiso 1 1 calc R . .
H10C H 0.8916 0.9129 0.5497 0.194 Uiso 1 1 calc R . .
C5 C 0.434(3) 0.224(2) -0.1161(13) 0.212(15) Uani 1 1 d . . .
H5A H 0.3699 0.2476 -0.1215 0.319 Uiso 1 1 calc R . .
H5B H 0.4197 0.1551 -0.1549 0.319 Uiso 1 1 calc R . .
H5C H 0.4911 0.2650 -0.1386 0.319 Uiso 1 1 calc R . .
O16 O 0.8310(16) 0.0026(16) 0.1272(15) 0.195(8) Uiso 1 1 d . . .
F6 F 1.081(2) 0.051(2) 0.126(2) 0.305(13) Uiso 1 1 d . . .
O15 O 0.788(2) 0.2149(18) 0.7855(17) 0.238(10) Uiso 1 1 d . . .
F5 F 1.080(3) 0.002(3) 0.243(3) 0.41(2) Uiso 1 1 d . . .
O18 O 0.8998(18) 0.0354(18) 0.2953(17) 0.234(10) Uiso 1 1 d . . .
C11 C 0.595(2) 0.801(2) 0.3931(17) 0.193(15) Uani 1 1 d . . .
H11A H 0.6336 0.8611 0.3784 0.290 Uiso 1 1 calc R . .
H11B H 0.5499 0.8192 0.4415 0.290 Uiso 1 1 calc R . .
H11C H 0.5521 0.7550 0.3354 0.290 Uiso 1 1 calc R . .
C24 C 1.040(3) 0.009(4) 0.174(3) 0.266(15) Uiso 1 1 d . . .

loop_
_atom_site_aniso_label
_atom_site_aniso_U_11
_atom_site_aniso_U_22
_atom_site_aniso_U_33
_atom_site_aniso_U_23
_atom_site_aniso_U_13
_atom_site_aniso_U_12
C7 0.066(11) 0.130(16) 0.070(11) 0.042(10) 0.016(9) 0.019(11)
Ru1 0.0304(5) 0.0343(5) 0.0335(5) 0.0032(4) 0.0023(4) -0.0003(4)
Ru2 0.0338(5) 0.0338(5) 0.0342(5) 0.0001(4) 0.0041(4) 0.0001(4)
Cl1 0.0365(15) 0.0395(16) 0.0452(17) 0.0024(12) -0.0034(13) 0.0077(13)
Cl2 0.0462(17) 0.0453(17) 0.0378(16) 0.0094(12) 0.0015(13) -0.0017(14)
P4 0.061(2) 0.0369(19) 0.050(2) 0.0069(15) 0.0066(17) 0.0058(16)
P1 0.0434(19) 0.0398(19) 0.051(2) 0.0090(14) 0.0060(16) -0.0015(15)
S1 0.0331(16) 0.0457(18) 0.0449(17) 0.0028(13) 0.0034(13) 0.0029(13)
P3 0.0437(19) 0.054(2) 0.0397(18) -0.0022(15) 0.0003(15) 0.0047(16)
P2 0.0444(19) 0.054(2) 0.0386(18) 0.0108(15) -0.0045(15) -0.0017(16)
S2 0.0372(16) 0.0443(18) 0.0416(17) -0.0018(13) 0.0067(13) 0.0073(13)
O4 0.032(5) 0.080(7) 0.054(5) 0.024(5) -0.003(4) -0.004(4)
O8 0.058(5) 0.062(6) 0.039(5) -0.007(4) 0.006(4) 0.014(4)
O10 0.095(8) 0.037(6) 0.087(7) 0.012(5) -0.016(6) -0.020(5)
O11 0.083(8) 0.071(7) 0.113(9) 0.023(6) 0.021(7) 0.037(6)
O3 0.151(11) 0.043(6) 0.071(7) -0.013(5) 0.023(7) -0.025(6)
O6 0.073(7) 0.079(8) 0.073(7) 0.035(6) 0.004(5) 0.009(6)
N1 0.052(7) 0.036(6) 0.050(6) 0.004(5) 0.010(5) 0.005(5)
N2 0.045(6) 0.040(6) 0.045(6) 0.003(4) 0.005(5) -0.009(5)
O7 0.084(7) 0.074(7) 0.051(6) 0.013(5) -0.007(5) 0.018(6)
O2 0.085(7) 0.085(8) 0.087(8) 0.038(6) 0.045(6) 0.018(6)
O1 0.091(9) 0.079(9) 0.167(12) 0.061(8) -0.002(8) 0.025(7)
O12 0.145(11) 0.070(7) 0.060(7) 0.022(5) 0.018(7) 0.012(7)
O5 0.090(8) 0.109(9) 0.041(6) -0.003(5) -0.002(5) 0.031(7)
C14 0.037(7) 0.051(8) 0.042(7) 0.010(6) -0.004(6) -0.005(6)
C13 0.045(7) 0.042(7) 0.037(7) 0.008(5) -0.003(6) -0.003(6)
O9 0.052(6) 0.129(10) 0.071(7) -0.017(6) -0.013(5) 0.022(6)
C22 0.043(7) 0.062(9) 0.056(8) 0.023(7) 0.010(6) 0.013(7)
C19 0.055(9) 0.079(11) 0.057(9) 0.008(7) 0.020(7) 0.023(8)
C21 0.053(8) 0.077(10) 0.059(9) 0.012(7) 0.022(7) 0.033(8)
C17 0.052(8) 0.068(10) 0.051(8) 0.017(7) 0.011(6) 0.014(7)
C18 0.034(7) 0.055(8) 0.061(8) 0.020(6) 0.018(6) 0.016(6)
C15 0.049(8) 0.056(9) 0.069(9) 0.017(7) 0.025(7) 0.011(7)
C16 0.033(7) 0.108(13) 0.056(9) -0.006(8) 0.003(6) 0.003(8)
C8 0.068(10) 0.118(14) 0.033(8) -0.021(8) -0.007(7) 0.003(9)
C20 0.060(9) 0.074(10) 0.070(10) 0.040(8) 0.044(8) 0.025(8)
C6 0.075(11) 0.086(13) 0.094(13) 0.034(10) -0.002(9) 0.019(10)
C4 0.036(8) 0.151(17) 0.088(12) 0.034(11) -0.020(8) -0.015(9)
C3 0.24(3) 0.089(16) 0.115(18) 0.001(13) 0.048(18) -0.085(17)
C12 0.27(3) 0.104(17) 0.105(16) 0.059(13) 0.102(19) 0.066(18)
C9 0.045(9) 0.092(14) 0.113(14) -0.005(10) -0.017(9) -0.013(9)
C1 0.113(18) 0.14(2) 0.22(3) 0.042(18) 0.011(17) 0.081(17)
C2 0.24(3) 0.26(3) 0.16(2) 0.15(2) 0.16(2) 0.14(3)
C10 0.152(19) 0.040(10) 0.159(19) 0.013(10) -0.046(15) -0.012(11)
C5 0.34(4) 0.22(3) 0.039(12) -0.016(14) 0.028(18) 0.07(3)
C11 0.16(2) 0.37(5) 0.13(2) 0.10(2) 0.037(18) 0.17(3)

loop_
_atom_type_symbol
_atom_type_description
_atom_type_scat_dispersion_real
_atom_type_scat_dispersion_imag
_atom_type_scat_source
C C 0.0033 0.0016 'International Tables Vol C Tables 4.2.6.8 and 6.1.1.4'
H H 0.0000 0.0000 'International Tables Vol C Tables 4.2.6.8 and 6.1.1.4'
N N 0.0061 0.0033 'International Tables Vol C Tables 4.2.6.8 and 6.1.1.4'
O O 0.0106 0.0060 'International Tables Vol C Tables 4.2.6.8 and 6.1.1.4'
F F 0.0171 0.0103 'International Tables Vol C Tables 4.2.6.8 and 6.1.1.4'
P P 0.1023 0.0942 'International Tables Vol C Tables 4.2.6.8 and 6.1.1.4'
S S 0.1246 0.1234 'International Tables Vol C Tables 4.2.6.8 and 6.1.1.4'
Cl Cl 0.1484 0.1585 'International Tables Vol C Tables 4.2.6.8 and 6.1.1.4'
Ru Ru -1.2594 0.8363 'International Tables Vol C Tables 4.2.6.8 and 6.1.1.4'

loop_
_geom_angle_atom_site_label_1
_geom_angle_atom_site_label_2
_geom_angle_atom_site_label_3
_geom_angle
_geom_angle_site_symmetry_1
_geom_angle_site_symmetry_3
_geom_angle_publ_flag
N1 Ru1 S1 176.4(3) . . ?
N1 Ru1 P2 93.0(3) . . ?
S1 Ru1 P2 90.16(13) . . ?
N1 Ru1 P1 91.1(3) . . ?
S1 Ru1 P1 90.56(13) . . ?
P2 Ru1 P1 89.09(13) . . ?
N1 Ru1 Cl1 84.9(3) . . ?
S1 Ru1 Cl1 91.85(11) . . ?
P2 Ru1 Cl1 175.67(12) . . ?
P1 Ru1 Cl1 94.73(12) . . ?
N1 Ru1 Cl2 87.2(3) . . ?
S1 Ru1 Cl2 90.90(11) . . ?
P2 Ru1 Cl2 95.75(12) . . ?
P1 Ru1 Cl2 174.94(12) . . ?
Cl1 Ru1 Cl2 80.39(10) . . ?
N2 Ru2 S2 176.2(3) . . ?
N2 Ru2 P4 91.9(3) . . ?
S2 Ru2 P4 90.18(13) . . ?
N2 Ru2 P3 91.9(3) . . ?
S2 Ru2 P3 91.20(12) . . ?
P4 Ru2 P3 91.84(13) . . ?
N2 Ru2 Cl1 85.0(3) . . ?
S2 Ru2 Cl1 92.69(11) . . ?
P4 Ru2 Cl1 175.07(12) . . ?
P3 Ru2 Cl1 92.11(12) . . ?
N2 Ru2 Cl2 86.1(3) . . ?
S2 Ru2 Cl2 90.53(11) . . ?
P4 Ru2 Cl2 95.87(12) . . ?
P3 Ru2 Cl2 172.10(12) . . ?
Cl1 Ru2 Cl2 80.11(10) . . ?
Ru1 Cl1 Ru2 90.50(10) . . ?
Ru1 Cl2 Ru2 89.18(10) . . ?
O11 P4 O12 99.7(7) . . ?
O11 P4 O10 106.6(6) . . ?
O12 P4 O10 106.7(6) . . ?
O11 P4 Ru2 115.6(4) . . ?
O12 P4 Ru2 116.4(4) . . ?
O10 P4 Ru2 110.7(4) . . ?
O1 P1 O2 100.4(7) . . ?
O1 P1 O3 108.7(7) . . ?
O2 P1 O3 105.9(6) . . ?
O1 P1 Ru1 115.9(5) . . ?
O2 P1 Ru1 113.1(4) . . ?
O3 P1 Ru1 111.8(4) . . ?
S2 S1 Ru1 110.99(16) . . ?
O9 P3 O7 92.7(6) . . ?
O9 P3 O8 108.7(5) . . ?
O7 P3 O8 107.3(5) . . ?
O9 P3 Ru2 118.2(4) . . ?
O7 P3 Ru2 115.7(4) . . ?
O8 P3 Ru2 112.4(4) . . ?
O4 P2 O5 108.1(5) . . ?
O4 P2 O6 105.5(5) . . ?
O5 P2 O6 100.6(6) . . ?
O4 P2 Ru1 110.9(3) . . ?
O5 P2 Ru1 113.3(4) . . ?
O6 P2 Ru1 117.6(4) . . ?
S1 S2 Ru2 110.19(15) . . ?
C4 O4 P2 125.0(9) . . ?
C8 O8 P3 122.2(9) . . ?
C10 O10 P4 123.9(12) . . ?
C11 O11 P4 131.3(13) . . ?
C3 O3 P1 126.9(11) . . ?
C6 O6 P2 123.6(10) . . ?
C13 N1 Ru1 167.2(9) . . ?
C14 N2 Ru2 169.6(9) . . ?
C7 O7 P3 123.7(10) . . ?
C2 O2 P1 130.8(13) . . ?
C1 O1 P1 133.7(16) . . ?
C12 O12 P4 123.9(14) . . ?
C5 O5 P2 132.3(15) . . ?
O15 S3 O13 113.6(12) . . ?
O15 S3 O14 118.5(14) . . ?
O13 S3 O14 112.4(10) . . ?
O15 S3 C23 105.4(18) . . ?
O13 S3 C23 104.4(15) . . ?
O14 S3 C23 100.1(16) . . ?
N2 C14 C16 174.2(13) . . ?
N1 C13 C15 176.0(13) . . ?
C9 O9 P3 133.4(13) . . ?
C17 C22 C21 119.8(13) . . ?
C17 C22 C16 121.7(12) . . ?
C21 C22 C16 118.5(12) . . ?
C18 C19 C20 120.8(12) . . ?
C22 C21 C20 119.7(13) . . ?
C22 C17 C18 122.6(13) . . ?
C19 C18 C17 117.4(12) . . ?
C19 C18 C15 120.6(11) . . ?
C17 C18 C15 122.0(11) . . ?
C18 C15 C13 110.7(10) . . ?
C22 C16 C14 113.7(10) . . ?
O18 S4 O16 118.1(13) . . ?
O18 S4 O17 113.2(12) . . ?
O16 S4 O17 107.4(12) . . ?
O18 S4 C24 104.1(18) . . ?
O16 S4 C24 108.3(16) . . ?
O17 S4 C24 104.7(17) . . ?
C19 C20 C21 119.7(12) . . ?
F2 C23 F3 123(5) . . ?
F2 C23 F1 119(5) . . ?
F3 C23 F1 105(4) . . ?
F2 C23 S3 104(4) . . ?
F3 C23 S3 99(3) . . ?
F1 C23 S3 102(3) . . ?
C24 F4 F5 37(2) . . ?
C24 F4 F6 33(2) . . ?
F5 F4 F6 64.2(17) . . ?
C24 F6 F4 38(3) . . ?
C24 F5 F4 42(3) . . ?
F4 C24 F6 108(5) . . ?
F4 C24 F5 101(5) . . ?
F6 C24 F5 126(5) . . ?
F4 C24 S4 104(3) . . ?
F6 C24 S4 110(4) . . ?
F5 C24 S4 106(4) . . ?

loop_
_geom_bond_atom_site_label_1
_geom_bond_atom_site_label_2
_geom_bond_distance
_geom_bond_site_symmetry_2
_geom_bond_publ_flag
C7 O7 1.402(16) . ?
Ru1 N1 2.086(10) . ?
Ru1 S1 2.198(3) . ?
Ru1 P2 2.257(3) . ?
Ru1 P1 2.260(4) . ?
Ru1 Cl1 2.478(3) . ?
Ru1 Cl2 2.501(3) . ?
Ru2 N2 2.081(11) . ?
Ru2 S2 2.198(3) . ?
Ru2 P4 2.257(4) . ?
Ru2 P3 2.265(4) . ?
Ru2 Cl1 2.480(3) . ?
Ru2 Cl2 2.514(3) . ?
P4 O11 1.548(11) . ?
P4 O12 1.566(11) . ?
P4 O10 1.587(10) . ?
P1 O1 1.528(12) . ?
P1 O2 1.539(10) . ?
P1 O3 1.551(9) . ?
S1 S2 1.974(4) . ?
P3 O9 1.576(10) . ?
P3 O7 1.582(10) . ?
P3 O8 1.581(8) . ?
P2 O4 1.557(8) . ?
P2 O5 1.566(9) . ?
P2 O6 1.575(11) . ?
O4 C4 1.480(14) . ?
O8 C8 1.454(14) . ?
O10 C10 1.403(17) . ?
O11 C11 1.40(2) . ?
O3 C3 1.398(18) . ?
O6 C6 1.440(17) . ?
N1 C13 1.143(14) . ?
N2 C14 1.128(14) . ?
O2 C2 1.381(19) . ?
O1 C1 1.340(19) . ?
O12 C12 1.36(2) . ?
O5 C5 1.34(2) . ?
S3 O15 1.38(2) . ?
S3 O13 1.410(14) . ?
S3 O14 1.455(19) . ?
S3 C23 1.96(4) . ?
C14 C16 1.443(18) . ?
C13 C15 1.478(17) . ?
O9 C9 1.342(18) . ?
C22 C17 1.366(17) . ?
C22 C21 1.377(17) . ?
C22 C16 1.506(17) . ?
C19 C18 1.388(16) . ?
C19 C20 1.398(18) . ?
C21 C20 1.392(17) . ?
C17 C18 1.391(17) . ?
C18 C15 1.504(16) . ?
S4 O18 1.39(2) . ?
S4 O16 1.42(2) . ?
S4 O17 1.435(18) . ?
S4 C24 1.90(4) . ?
F3 C23 1.29(4) . ?
F1 C23 1.28(4) . ?
F2 C23 1.12(5) . ?
F4 C24 1.24(4) . ?
F4 F5 1.83(4) . ?
F4 F6 1.91(4) . ?
F6 C24 1.11(4) . ?
F5 C24 1.12(5) . ?

loop_
_geom_torsion_atom_site_label_1
_geom_torsion_atom_site_label_2
_geom_torsion_atom_site_label_3
_geom_torsion_atom_site_label_4
_geom_torsion
_geom_torsion_site_symmetry_1
_geom_torsion_site_symmetry_2
_geom_torsion_site_symmetry_3
_geom_torsion_site_symmetry_4
_geom_torsion_publ_flag
N1 Ru1 Cl1 Ru2 121.1(3) . . . . ?
S1 Ru1 Cl1 Ru2 -57.49(11) . . . . ?
P2 Ru1 Cl1 Ru2 60.2(16) . . . . ?
P1 Ru1 Cl1 Ru2 -148.21(11) . . . . ?
Cl2 Ru1 Cl1 Ru2 33.11(10) . . . . ?
N2 Ru2 Cl1 Ru1 -119.9(3) . . . . ?
S2 Ru2 Cl1 Ru1 57.12(12) . . . . ?
P4 Ru2 Cl1 Ru1 -68.5(14) . . . . ?
P3 Ru2 Cl1 Ru1 148.43(11) . . . . ?
Cl2 Ru2 Cl1 Ru1 -32.94(9) . . . . ?
N1 Ru1 Cl2 Ru2 -117.9(3) . . . . ?
S1 Ru1 Cl2 Ru2 59.13(12) . . . . ?
P2 Ru1 Cl2 Ru2 149.38(12) . . . . ?
P1 Ru1 Cl2 Ru2 -47.7(13) . . . . ?
Cl1 Ru1 Cl2 Ru2 -32.60(9) . . . . ?
N2 Ru2 Cl2 Ru1 118.2(3) . . . . ?
S2 Ru2 Cl2 Ru1 -60.03(12) . . . . ?
P4 Ru2 Cl2 Ru1 -150.27(12) . . . . ?
P3 Ru2 Cl2 Ru1 42.6(9) . . . . ?
Cl1 Ru2 Cl2 Ru1 32.61(10) . . . . ?
N2 Ru2 P4 O11 -172.8(6) . . . . ?
S2 Ru2 P4 O11 10.3(5) . . . . ?
P3 Ru2 P4 O11 -80.9(5) . . . . ?
Cl1 Ru2 P4 O11 136.0(14) . . . . ?
Cl2 Ru2 P4 O11 100.9(5) . . . . ?
N2 Ru2 P4 O12 70.6(6) . . . . ?
S2 Ru2 P4 O12 -106.3(6) . . . . ?
P3 Ru2 P4 O12 162.5(6) . . . . ?
Cl1 Ru2 P4 O12 19.4(16) . . . . ?
Cl2 Ru2 P4 O12 -15.7(6) . . . . ?
N2 Ru2 P4 O10 -51.5(5) . . . . ?
S2 Ru2 P4 O10 131.7(4) . . . . ?
P3 Ru2 P4 O10 40.4(5) . . . . ?
Cl1 Ru2 P4 O10 -102.7(14) . . . . ?
Cl2 Ru2 P4 O10 -137.8(4) . . . . ?
N1 Ru1 P1 O1 76.9(7) . . . . ?
S1 Ru1 P1 O1 -100.0(6) . . . . ?
P2 Ru1 P1 O1 169.9(6) . . . . ?
Cl1 Ru1 P1 O1 -8.1(6) . . . . ?
Cl2 Ru1 P1 O1 6.8(16) . . . . ?
N1 Ru1 P1 O2 -168.0(6) . . . . ?
S1 Ru1 P1 O2 15.2(5) . . . . ?
P2 Ru1 P1 O2 -75.0(5) . . . . ?
Cl1 Ru1 P1 O2 107.1(5) . . . . ?
Cl2 Ru1 P1 O2 122.0(13) . . . . ?
N1 Ru1 P1 O3 -48.5(6) . . . . ?
S1 Ru1 P1 O3 134.6(6) . . . . ?
P2 Ru1 P1 O3 44.5(6) . . . . ?
Cl1 Ru1 P1 O3 -133.5(6) . . . . ?
Cl2 Ru1 P1 O3 -118.6(13) . . . . ?
N1 Ru1 S1 S2 18(5) . . . . ?
P2 Ru1 S1 S2 -135.73(19) . . . . ?
P1 Ru1 S1 S2 135.18(19) . . . . ?
Cl1 Ru1 S1 S2 40.44(19) . . . . ?
Cl2 Ru1 S1 S2 -39.97(19) . . . . ?
N2 Ru2 P3 O9 1.5(6) . . . . ?
S2 Ru2 P3 O9 179.3(6) . . . . ?
P4 Ru2 P3 O9 -90.5(6) . . . . ?
Cl1 Ru2 P3 O9 86.6(6) . . . . ?
Cl2 Ru2 P3 O9 76.7(10) . . . . ?
N2 Ru2 P3 O7 -106.9(5) . . . . ?
S2 Ru2 P3 O7 70.9(5) . . . . ?
P4 Ru2 P3 O7 161.1(5) . . . . ?
Cl1 Ru2 P3 O7 -21.8(5) . . . . ?
Cl2 Ru2 P3 O7 -31.7(10) . . . . ?
N2 Ru2 P3 O8 129.4(5) . . . . ?
S2 Ru2 P3 O8 -52.8(4) . . . . ?
P4 Ru2 P3 O8 37.4(4) . . . . ?
Cl1 Ru2 P3 O8 -145.6(4) . . . . ?
Cl2 Ru2 P3 O8 -155.4(8) . . . . ?
N1 Ru1 P2 O4 135.7(5) . . . . ?
S1 Ru1 P2 O4 -45.9(4) . . . . ?
P1 Ru1 P2 O4 44.7(4) . . . . ?
Cl1 Ru1 P2 O4 -163.6(15) . . . . ?
Cl2 Ru1 P2 O4 -136.8(4) . . . . ?
N1 Ru1 P2 O5 14.0(6) . . . . ?
S1 Ru1 P2 O5 -167.6(5) . . . . ?
P1 Ru1 P2 O5 -77.0(5) . . . . ?
Cl1 Ru1 P2 O5 74.7(17) . . . . ?
Cl2 Ru1 P2 O5 101.5(5) . . . . ?
N1 Ru1 P2 O6 -102.8(5) . . . . ?
S1 Ru1 P2 O6 75.6(5) . . . . ?
P1 Ru1 P2 O6 166.1(5) . . . . ?
Cl1 Ru1 P2 O6 -42.1(18) . . . . ?
Cl2 Ru1 P2 O6 -15.3(5) . . . . ?
Ru1 S1 S2 Ru2 -1.6(2) . . . . ?
N2 Ru2 S2 S1 14(5) . . . . ?
P4 Ru2 S2 S1 137.9(2) . . . . ?
P3 Ru2 S2 S1 -130.3(2) . . . . ?
Cl1 Ru2 S2 S1 -38.11(19) . . . . ?
Cl2 Ru2 S2 S1 42.01(19) . . . . ?
O5 P2 O4 C4 -50.2(13) . . . . ?
O6 P2 O4 C4 56.8(13) . . . . ?
Ru1 P2 O4 C4 -174.9(11) . . . . ?
O9 P3 O8 C8 -46.4(12) . . . . ?
O7 P3 O8 C8 52.6(11) . . . . ?
Ru2 P3 O8 C8 -179.1(9) . . . . ?
O11 P4 O10 C10 -51.5(15) . . . . ?
O12 P4 O10 C10 54.3(15) . . . . ?
Ru2 P4 O10 C10 -178.0(13) . . . . ?
O12 P4 O11 C11 6(2) . . . . ?
O10 P4 O11 C11 117(2) . . . . ?
Ru2 P4 O11 C11 -120(2) . . . . ?
O1 P1 O3 C3 69(2) . . . . ?
O2 P1 O3 C3 -38(2) . . . . ?
Ru1 P1 O3 C3 -161.7(19) . . . . ?
O4 P2 O6 C6 58.8(12) . . . . ?
O5 P2 O6 C6 171.1(11) . . . . ?
Ru1 P2 O6 C6 -65.4(12) . . . . ?
S1 Ru1 N1 C13 -4(9) . . . . ?
P2 Ru1 N1 C13 150(5) . . . . ?
P1 Ru1 N1 C13 -121(5) . . . . ?
Cl1 Ru1 N1 C13 -27(5) . . . . ?
Cl2 Ru1 N1 C13 54(5) . . . . ?
S2 Ru2 N2 C14 -24(10) . . . . ?
P4 Ru2 N2 C14 -148(6) . . . . ?
P3 Ru2 N2 C14 120(6) . . . . ?
Cl1 Ru2 N2 C14 28(6) . . . . ?
Cl2 Ru2 N2 C14 -52(6) . . . . ?
O9 P3 O7 C7 173.4(11) . . . . ?
O8 P3 O7 C7 63.0(11) . . . . ?
Ru2 P3 O7 C7 -63.4(11) . . . . ?
O1 P1 O2 C2 -18(2) . . . . ?
O3 P1 O2 C2 95(2) . . . . ?
Ru1 P1 O2 C2 -141.7(18) . . . . ?
O2 P1 O1 C1 161.5(18) . . . . ?
O3 P1 O1 C1 51(2) . . . . ?
Ru1 P1 O1 C1 -76.4(19) . . . . ?
O11 P4 O12 C12 165.7(14) . . . . ?
O10 P4 O12 C12 55.0(15) . . . . ?
Ru2 P4 O12 C12 -69.2(14) . . . . ?
O4 P2 O5 C5 89(2) . . . . ?
O6 P2 O5 C5 -22(2) . . . . ?
Ru1 P2 O5 C5 -148(2) . . . . ?
Ru2 N2 C14 C16 -12(19) . . . . ?
Ru1 N1 C13 C15 22(23) . . . . ?
O7 P3 O9 C9 -166.1(14) . . . . ?
O8 P3 O9 C9 -56.9(15) . . . . ?
Ru2 P3 O9 C9 72.8(14) . . . . ?
C17 C22 C21 C20 -1(2) . . . . ?
C16 C22 C21 C20 -178.2(13) . . . . ?
C21 C22 C17 C18 -1(2) . . . . ?
C16 C22 C17 C18 176.2(13) . . . . ?
C20 C19 C18 C17 -3(2) . . . . ?
C20 C19 C18 C15 -179.7(13) . . . . ?
C22 C17 C18 C19 3(2) . . . . ?
C22 C17 C18 C15 179.6(13) . . . . ?
C19 C18 C15 C13 -140.1(12) . . . . ?
C17 C18 C15 C13 43.1(18) . . . . ?
N1 C13 C15 C18 -55(19) . . . . ?
C17 C22 C16 C14 -38(2) . . . . ?
C21 C22 C16 C14 139.0(14) . . . . ?
N2 C14 C16 C22 39(15) . . . . ?
C18 C19 C20 C21 1(2) . . . . ?
C22 C21 C20 C19 1(2) . . . . ?
O15 S3 C23 F2 178(3) . . . . ?
O13 S3 C23 F2 -62(4) . . . . ?
O14 S3 C23 F2 54(4) . . . . ?
O15 S3 C23 F3 -55(3) . . . . ?
O13 S3 C23 F3 65(3) . . . . ?
O14 S3 C23 F3 -178(3) . . . . ?
O15 S3 C23 F1 53(3) . . . . ?
O13 S3 C23 F1 173(3) . . . . ?
O14 S3 C23 F1 -70(3) . . . . ?
F5 F4 F6 C24 -29(4) . . . . ?
F6 F4 F5 C24 26(4) . . . . ?
F5 F4 C24 F6 134(6) . . . . ?
F6 F4 C24 F5 -134(6) . . . . ?
F5 F4 C24 S4 -110(5) . . . . ?
F6 F4 C24 S4 117(5) . . . . ?
F4 F6 C24 F5 119(8) . . . . ?
F4 F6 C24 S4 -113(5) . . . . ?
F4 F5 C24 F6 -122(7) . . . . ?
F4 F5 C24 S4 108(4) . . . . ?
O18 S4 C24 F4 91(3) . . . . ?
O16 S4 C24 F4 -36(4) . . . . ?
O17 S4 C24 F4 -150(3) . . . . ?
O18 S4 C24 F6 -153(4) . . . . ?
O16 S4 C24 F6 80(4) . . . . ?
O17 S4 C24 F6 -34(4) . . . . ?
O18 S4 C24 F5 -15(5) . . . . ?
O16 S4 C24 F5 -142(4) . . . . ?
O17 S4 C24 F5 104(4) . . . . ?
